data_4512711
loop_
_publ_author_name
'Wang, Zhong-Jie'
'Qin, Ling'
'Zhang, Xin'
'Chen, Jin-Xi'
'Zheng, He-Gen'

_publ_section_title
;
 Syntheses, Characterizations, Luminescent Properties, and Controlling
 Interpenetration of Five Metal--Organic Frameworks Based on
 Bis(4-(pyridine-4-yl)phenyl)amine
;
_journal_issue 3
_journal_name_full 'Crystal Growth &amp; Design'
_journal_page_first 1303
_journal_paper_doi 10.1021/cg501708b
_journal_volume 15
_journal_year 2015
_chemical_formula_sum 'C29 H20 N3 O4 Zn'
_chemical_formula_weight 539.87
_chemical_name_systematic
; 
 ? 
;
_space_group_IT_number 2
_symmetry_cell_setting triclinic
_symmetry_space_group_name_Hall '-P 1'
_symmetry_space_group_name_H-M 'P -1'
_atom_sites_solution_hydrogens geom
_atom_sites_solution_primary direct
_atom_sites_solution_secondary difmap
_audit_creation_method SHELXL-97
_cell_angle_alpha 83.2410(10)
_cell_angle_beta 70.7710(10)
_cell_angle_gamma 75.626(2)
_cell_formula_units_Z 2
_cell_length_a 9.0216(7)
_cell_length_b 12.2722(9)
_cell_length_c 12.8688(10)
_cell_measurement_temperature 296(2)
_cell_measurement_theta_max 25.00
_cell_measurement_theta_min 1.68
_cell_volume 1302.16(17)
_computing_cell_refinement 'Bruker SMART'
_computing_data_collection 'Bruker SMART'
_computing_data_reduction 'Bruker SAINT'
_computing_molecular_graphics 'Bruker SHELXTL'
_computing_publication_material 'Bruker SHELXTL'
_computing_structure_refinement 'SHELXL-97 (Sheldrick, 1997)'
_computing_structure_solution 'SHELXS-97 (Sheldrick, 1990)'
_diffrn_ambient_temperature 296(2)
_diffrn_measured_fraction_theta_full 0.993
_diffrn_measured_fraction_theta_max 0.993
_diffrn_measurement_device_type 'CCD area detector'
_diffrn_measurement_method 'phi and omega scans'
_diffrn_radiation_monochromator graphite
_diffrn_radiation_source 'fine-focus sealed tube'
_diffrn_radiation_type MoK\a
_diffrn_radiation_wavelength 0.71073
_diffrn_reflns_av_R_equivalents 0.0000
_diffrn_reflns_av_sigmaI/netI 0.0424
_diffrn_reflns_limit_h_max 10
_diffrn_reflns_limit_h_min -9
_diffrn_reflns_limit_k_max 14
_diffrn_reflns_limit_k_min -14
_diffrn_reflns_limit_l_max 15
_diffrn_reflns_limit_l_min 0
_diffrn_reflns_number 4567
_diffrn_reflns_theta_full 25.00
_diffrn_reflns_theta_max 25.00
_diffrn_reflns_theta_min 1.68
_exptl_absorpt_coefficient_mu 0.982
_exptl_absorpt_correction_T_max 0.8129
_exptl_absorpt_correction_T_min 0.7705
_exptl_absorpt_correction_type multi-scan
_exptl_crystal_colour yellow
_exptl_crystal_density_diffrn 1.377
_exptl_crystal_density_meas 1.377
_exptl_crystal_density_method 'not measured'
_exptl_crystal_description block
_exptl_crystal_F_000 554
_exptl_crystal_size_max 0.28
_exptl_crystal_size_mid 0.24
_exptl_crystal_size_min 0.22
_platon_squeeze_details
;
;
_refine_diff_density_max 0.257
_refine_diff_density_min -0.316
_refine_diff_density_rms 0.049
_refine_ls_extinction_method none
_refine_ls_goodness_of_fit_ref 1.041
_refine_ls_hydrogen_treatment mixed
_refine_ls_matrix_type full
_refine_ls_number_parameters 342
_refine_ls_number_reflns 4567
_refine_ls_number_restraints 0
_refine_ls_restrained_S_all 1.041
_refine_ls_R_factor_all 0.0441
_refine_ls_R_factor_gt 0.0341
_refine_ls_shift/su_max 0.001
_refine_ls_shift/su_mean 0.000
_refine_ls_structure_factor_coef Fsqd
_refine_ls_weighting_details 'calc w=1/[\s^2^(Fo^2^)+(0.0422P)^2^+0.0000P] where P=(Fo^2^+2Fc^2^)/3'
_refine_ls_weighting_scheme calc
_refine_ls_wR_factor_gt 0.0826
_refine_ls_wR_factor_ref 0.0857
_reflns_number_gt 3724
_reflns_number_total 4567
_reflns_threshold_expression >2sigma(I)
_cod_data_source_file cg501708b_si_002.cif
_cod_data_source_block 3
_cod_depositor_comments
;
The following automatic conversions were performed:

'_symmetry_cell_setting' value 'Triclinic' changed to 'triclinic'
according to
/usr/data/users/saulius/crontab/automatic-downloads/rss-feeds/ACS/lib/dictionaries/cif_core.dic
dictionary named 'cif_core.dic' version 2.4.2 from 2011-04-26.

Automatic conversion script
Id: cif_fix_values 3008 2015-01-20 13:52:24Z robertas 

 Adding full bibliography for 4512709--4512713.cif.
;
_cod_original_sg_symbol_H-M 'P-1   '
_cod_database_code 4512711

loop_
_symmetry_equiv_pos_as_xyz
'x, y, z'
'-x, -y, -z'

loop_
_atom_site_label
_atom_site_type_symbol
_atom_site_fract_x
_atom_site_fract_y
_atom_site_fract_z
_atom_site_U_iso_or_equiv
_atom_site_adp_type
_atom_site_occupancy
_atom_site_symmetry_multiplicity
_atom_site_calc_flag
_atom_site_refinement_flags
C1 C 0.4755(3) -0.0039(2) 0.1980(2) 0.0395(6) Uani 1 1 d .
H1 H 0.5352 -0.0298 0.1281 0.047 Uiso 1 1 calc R
C2 C 0.5487(3) 0.0437(2) 0.25365(19) 0.0375(6) Uani 1 1 d .
H2 H 0.6556 0.0486 0.2215 0.045 Uiso 1 1 calc R
C3 C 0.4622(3) 0.08499(19) 0.35888(19) 0.0327(5) Uani 1 1 d .
C4 C 0.3062(3) 0.0695(2) 0.4011(2) 0.0408(6) Uani 1 1 d .
H4 H 0.2440 0.0931 0.4715 0.049 Uiso 1 1 calc R
C5 C 0.2420(3) 0.0202(2) 0.3416(2) 0.0416(6) Uani 1 1 d .
H5 H 0.1372 0.0106 0.3734 0.050 Uiso 1 1 calc R
C6 C 0.5337(3) 0.14194(19) 0.41954(19) 0.0342(6) Uani 1 1 d .
C7 C 0.6948(3) 0.1431(2) 0.3854(2) 0.0388(6) Uani 1 1 d .
H7 H 0.7621 0.1080 0.3209 0.047 Uiso 1 1 calc R
C8 C 0.7592(3) 0.1952(2) 0.4447(2) 0.0419(6) Uani 1 1 d .
H8 H 0.8684 0.1950 0.4194 0.050 Uiso 1 1 calc R
C9 C 0.6615(3) 0.2479(2) 0.5422(2) 0.0382(6) Uani 1 1 d .
C10 C 0.4989(3) 0.2487(2) 0.5757(2) 0.0462(7) Uani 1 1 d .
H10 H 0.4309 0.2846 0.6396 0.055 Uiso 1 1 calc R
C11 C 0.4368(3) 0.1971(2) 0.5156(2) 0.0410(6) Uani 1 1 d .
H11 H 0.3271 0.1990 0.5398 0.049 Uiso 1 1 calc R
C12 C 0.6624(3) 0.3827(2) 0.6731(2) 0.0399(6) Uani 1 1 d .
C13 C 0.7293(3) 0.3926(2) 0.7536(2) 0.0459(7) Uani 1 1 d .
H13 H 0.8180 0.3384 0.7614 0.055 Uiso 1 1 calc R
C14 C 0.6646(3) 0.4824(2) 0.8220(2) 0.0452(7) Uani 1 1 d .
H14 H 0.7112 0.4874 0.8753 0.054 Uiso 1 1 calc R
C15 C 0.5333(3) 0.5651(2) 0.8141(2) 0.0378(6) Uani 1 1 d .
C16 C 0.4691(3) 0.5562(2) 0.7312(2) 0.0466(7) Uani 1 1 d .
H16 H 0.3823 0.6116 0.7223 0.056 Uiso 1 1 calc R
C17 C 0.5321(3) 0.4663(2) 0.6618(2) 0.0471(7) Uani 1 1 d .
H17 H 0.4869 0.4619 0.6074 0.057 Uiso 1 1 calc R
C18 C 0.4610(3) 0.6597(2) 0.8903(2) 0.0375(6) Uani 1 1 d .
C19 C 0.5389(3) 0.6838(2) 0.9585(2) 0.0514(8) Uani 1 1 d .
H19 H 0.6408 0.6413 0.9560 0.062 Uiso 1 1 calc R
C20 C 0.4658(3) 0.7703(2) 1.0297(2) 0.0533(8) Uani 1 1 d .
H20 H 0.5210 0.7843 1.0745 0.064 Uiso 1 1 calc R
C21 C 0.2454(3) 0.8124(2) 0.9723(2) 0.0469(7) Uani 1 1 d .
H21 H 0.1440 0.8566 0.9760 0.056 Uiso 1 1 calc R
C22 C 0.3107(3) 0.7271(2) 0.8998(2) 0.0470(7) Uani 1 1 d .
H22 H 0.2527 0.7146 0.8562 0.056 Uiso 1 1 calc R
C23 C 0.1101(3) 0.1781(2) 0.0976(2) 0.0445(7) Uani 1 1 d .
C24 C 0.1316(3) 0.3062(2) -0.0724(2) 0.0493(7) Uani 1 1 d .
H24 H 0.1842 0.2439 -0.1156 0.059 Uiso 1 1 calc R
C25 C 0.0828(3) 0.2917(2) 0.0437(2) 0.0426(6) Uani 1 1 d .
C26 C 0.0070(3) 0.3846(2) 0.1068(2) 0.0470(7) Uani 1 1 d .
H26 H -0.0244 0.3752 0.1832 0.056 Uiso 1 1 calc R
C27 C -0.0242(3) 0.4939(2) 0.0584(2) 0.0411(6) Uani 1 1 d .
C28 C -0.1027(4) 0.5901(2) 0.1217(2) 0.0529(7) Uani 1 1 d .
H28 H -0.1352 0.5824 0.1982 0.064 Uiso 1 1 calc R
C29 C -0.0709(4) -0.1230(3) 0.2758(3) 0.0503(8) Uani 1 1 d .
H3 H -0.171(4) -0.148(3) 0.283(3) 0.093(11) Uiso 1 1 d .
H2A H 0.819(3) 0.257(2) 0.609(2) 0.035(7) Uiso 1 1 d .
N1 N 0.3231(2) -0.01475(16) 0.23931(15) 0.0358(5) Uani 1 1 d .
N2 N 0.7326(3) 0.2931(2) 0.6036(2) 0.0490(6) Uani 1 1 d .
N3 N 0.3212(2) 0.83496(16) 1.03834(16) 0.0374(5) Uani 1 1 d .
O1 O 0.0424(3) 0.16414(17) 0.19698(17) 0.0638(6) Uani 1 1 d .
O2 O 0.2018(2) 0.09597(14) 0.03639(15) 0.0482(5) Uani 1 1 d .
O3 O -0.0146(2) -0.07336(17) 0.18630(16) 0.0583(5) Uani 1 1 d .
O4 O -0.0156(3) -0.14811(19) 0.35184(19) 0.0692(6) Uani 1 1 d .
Zn1 Zn 0.19572(3) -0.03561(2) 0.14285(2) 0.03584(11) Uani 1 1 d .

loop_
_atom_site_aniso_label
_atom_site_aniso_U_11
_atom_site_aniso_U_22
_atom_site_aniso_U_33
_atom_site_aniso_U_23
_atom_site_aniso_U_13
_atom_site_aniso_U_12
C1 0.0427(16) 0.0425(15) 0.0311(13) -0.0078(11) -0.0063(12) -0.0094(12)
C2 0.0331(14) 0.0427(14) 0.0342(13) -0.0070(11) -0.0058(11) -0.0081(12)
C3 0.0351(14) 0.0288(12) 0.0347(13) -0.0042(10) -0.0124(11) -0.0047(11)
C4 0.0406(15) 0.0460(15) 0.0325(13) -0.0114(12) -0.0047(12) -0.0085(12)
C5 0.0356(14) 0.0480(15) 0.0407(15) -0.0077(12) -0.0087(12) -0.0101(13)
C6 0.0388(14) 0.0309(13) 0.0325(13) -0.0061(10) -0.0120(11) -0.0035(11)
C7 0.0375(15) 0.0402(14) 0.0385(14) -0.0150(12) -0.0102(12) -0.0042(12)
C8 0.0348(14) 0.0435(15) 0.0474(15) -0.0163(13) -0.0118(12) -0.0034(12)
C9 0.0409(15) 0.0327(13) 0.0441(15) -0.0137(12) -0.0179(12) -0.0021(12)
C10 0.0434(16) 0.0490(16) 0.0429(15) -0.0229(13) -0.0060(13) -0.0049(13)
C11 0.0336(14) 0.0452(15) 0.0443(15) -0.0130(12) -0.0084(12) -0.0089(12)
C12 0.0397(15) 0.0377(14) 0.0430(15) -0.0128(12) -0.0126(12) -0.0053(12)
C13 0.0443(16) 0.0418(15) 0.0541(17) -0.0137(13) -0.0225(14) 0.0010(13)
C14 0.0454(16) 0.0466(16) 0.0490(16) -0.0191(13) -0.0224(13) -0.0014(13)
C15 0.0356(14) 0.0370(14) 0.0443(15) -0.0122(12) -0.0140(12) -0.0074(12)
C16 0.0478(16) 0.0408(15) 0.0555(17) -0.0164(13) -0.0270(14) 0.0042(13)
C17 0.0550(17) 0.0436(15) 0.0491(16) -0.0156(13) -0.0285(14) 0.0007(14)
C18 0.0338(14) 0.0362(14) 0.0449(15) -0.0116(12) -0.0115(12) -0.0086(12)
C19 0.0361(15) 0.0486(16) 0.075(2) -0.0293(15) -0.0253(14) 0.0047(13)
C20 0.0426(16) 0.0527(17) 0.072(2) -0.0281(16) -0.0281(15) 0.0011(14)
C21 0.0349(15) 0.0517(16) 0.0520(16) -0.0200(14) -0.0150(13) 0.0042(13)
C22 0.0392(15) 0.0524(17) 0.0547(17) -0.0218(14) -0.0207(13) -0.0023(13)
C23 0.0382(16) 0.0405(15) 0.0561(18) 0.0002(14) -0.0181(14) -0.0077(13)
C24 0.0555(18) 0.0416(16) 0.0508(17) -0.0075(14) -0.0181(14) -0.0060(14)
C25 0.0367(15) 0.0407(15) 0.0522(17) -0.0037(13) -0.0172(13) -0.0065(12)
C26 0.0468(17) 0.0482(16) 0.0445(16) 0.0008(13) -0.0166(13) -0.0059(14)
C27 0.0405(15) 0.0416(14) 0.0437(14) -0.0045(13) -0.0156(13) -0.0088(12)
C28 0.0612(19) 0.0494(17) 0.0455(16) -0.0061(14) -0.0173(15) -0.0046(15)
C29 0.0367(16) 0.0520(18) 0.059(2) -0.0165(16) -0.0079(16) -0.0078(14)
N1 0.0390(12) 0.0353(11) 0.0331(11) -0.0083(9) -0.0102(10) -0.0067(10)
N2 0.0428(14) 0.0458(14) 0.0632(16) -0.0283(12) -0.0272(13) 0.0081(12)
N3 0.0384(12) 0.0360(11) 0.0412(12) -0.0102(10) -0.0145(10) -0.0074(10)
O1 0.0606(14) 0.0549(12) 0.0579(13) 0.0046(10) -0.0056(11) -0.0010(11)
O2 0.0525(12) 0.0377(10) 0.0520(11) -0.0048(9) -0.0154(9) -0.0056(9)
O3 0.0470(12) 0.0759(14) 0.0523(12) -0.0064(11) -0.0057(10) -0.0258(11)
O4 0.0583(14) 0.0753(15) 0.0705(15) -0.0017(12) -0.0269(12) -0.0002(12)
Zn1 0.03700(18) 0.03550(17) 0.03599(18) -0.00803(12) -0.01150(13) -0.00660(13)

loop_
_atom_type_symbol
_atom_type_description
_atom_type_scat_dispersion_real
_atom_type_scat_dispersion_imag
_atom_type_scat_source
C C 0.0033 0.0016 'International Tables Vol C Tables 4.2.6.8 and 6.1.1.4'
H H 0.0000 0.0000 'International Tables Vol C Tables 4.2.6.8 and 6.1.1.4'
N N 0.0061 0.0033 'International Tables Vol C Tables 4.2.6.8 and 6.1.1.4'
O O 0.0106 0.0060 'International Tables Vol C Tables 4.2.6.8 and 6.1.1.4'
Zn Zn 0.2839 1.4301 'International Tables Vol C Tables 4.2.6.8 and 6.1.1.4'

loop_
_geom_angle_atom_site_label_1
_geom_angle_atom_site_label_2
_geom_angle_atom_site_label_3
_geom_angle
_geom_angle_site_symmetry_1
_geom_angle_site_symmetry_3
N1 C1 C2 123.4(2) . .
N1 C1 H1 118.3 . .
C2 C1 H1 118.3 . .
C1 C2 C3 120.0(2) . .
C1 C2 H2 120.0 . .
C3 C2 H2 120.0 . .
C4 C3 C2 115.4(2) . .
C4 C3 C6 122.7(2) . .
C2 C3 C6 121.9(2) . .
C5 C4 C3 121.3(2) . .
C5 C4 H4 119.3 . .
C3 C4 H4 119.3 . .
N1 C5 C4 122.9(2) . .
N1 C5 H5 118.5 . .
C4 C5 H5 118.5 . .
C7 C6 C11 117.2(2) . .
C7 C6 C3 122.7(2) . .
C11 C6 C3 120.0(2) . .
C6 C7 C8 121.6(2) . .
C6 C7 H7 119.2 . .
C8 C7 H7 119.2 . .
C7 C8 C9 120.6(2) . .
C7 C8 H8 119.7 . .
C9 C8 H8 119.7 . .
C10 C9 C8 118.0(2) . .
C10 C9 N2 123.1(2) . .
C8 C9 N2 118.9(2) . .
C11 C10 C9 120.7(2) . .
C11 C10 H10 119.6 . .
C9 C10 H10 119.6 . .
C10 C11 C6 121.9(2) . .
C10 C11 H11 119.1 . .
C6 C11 H11 119.1 . .
N2 C12 C13 118.9(2) . .
N2 C12 C17 122.4(2) . .
C13 C12 C17 118.6(2) . .
C14 C13 C12 120.2(3) . .
C14 C13 H13 119.9 . .
C12 C13 H13 119.9 . .
C13 C14 C15 122.4(2) . .
C13 C14 H14 118.8 . .
C15 C14 H14 118.8 . .
C14 C15 C16 117.1(2) . .
C14 C15 C18 122.1(2) . .
C16 C15 C18 120.8(2) . .
C17 C16 C15 121.4(2) . .
C17 C16 H16 119.3 . .
C15 C16 H16 119.3 . .
C16 C17 C12 120.3(2) . .
C16 C17 H17 119.9 . .
C12 C17 H17 119.9 . .
C22 C18 C19 115.8(2) . .
C22 C18 C15 122.2(2) . .
C19 C18 C15 122.1(2) . .
C20 C19 C18 120.1(3) . .
C20 C19 H19 119.9 . .
C18 C19 H19 119.9 . .
N3 C20 C19 123.8(2) . .
N3 C20 H20 118.1 . .
C19 C20 H20 118.1 . .
N3 C21 C22 122.9(2) . .
N3 C21 H21 118.5 . .
C22 C21 H21 118.5 . .
C21 C22 C18 121.0(2) . .
C21 C22 H22 119.5 . .
C18 C22 H22 119.5 . .
O1 C23 O2 122.3(3) . .
O1 C23 C25 120.0(2) . .
O2 C23 C25 117.6(2) . .
O1 C23 Zn1 73.90(16) . .
O2 C23 Zn1 48.40(12) . .
C25 C23 Zn1 166.0(2) . .
C28 C24 C25 120.9(2) 2_565 .
C28 C24 H24 119.5 2_565 .
C25 C24 H24 119.5 . .
C26 C25 C24 119.1(3) . .
C26 C25 C23 119.9(2) . .
C24 C25 C23 120.9(2) . .
C25 C26 C27 121.6(2) . .
C25 C26 H26 119.2 . .
C27 C26 H26 119.2 . .
C28 C27 C26 122.4(2) . .
C28 C27 C27 119.4(3) . 2_565
C26 C27 C27 118.2(3) . 2_565
C24 C28 C27 120.8(3) 2_565 .
C24 C28 H28 119.6 2_565 .
C27 C28 H28 119.6 . .
O4 C29 O3 128.2(3) . .
O4 C29 H3 117(2) . .
O3 C29 H3 115(2) . .
C1 N1 C5 116.9(2) . .
C1 N1 Zn1 122.35(16) . .
C5 N1 Zn1 118.18(17) . .
C12 N2 C9 127.6(2) . .
C12 N2 H2A 113.9(17) . .
C9 N2 H2A 117.6(17) . .
C20 N3 C21 116.4(2) . .
C20 N3 Zn1 128.02(17) . 1_566
C21 N3 Zn1 115.57(17) . 1_566
C23 O1 Zn1 78.35(16) . .
C23 O2 Zn1 102.61(16) . .
C29 O3 Zn1 122.8(2) . .
O3 Zn1 O2 110.15(9) . .
O3 Zn1 N1 128.84(8) . .
O2 Zn1 N1 105.31(8) . .
O3 Zn1 N3 97.57(8) . 1_544
O2 Zn1 N3 100.75(8) . 1_544
N1 Zn1 N3 110.81(8) . 1_544
O3 Zn1 O1 86.36(8) . .
O2 Zn1 O1 56.74(7) . .
N1 Zn1 O1 83.41(8) . .
N3 Zn1 O1 156.71(8) 1_544 .
O3 Zn1 C23 99.03(9) . .
O2 Zn1 C23 28.99(8) . .
N1 Zn1 C23 94.50(8) . .
N3 Zn1 C23 129.53(9) 1_544 .
O1 Zn1 C23 27.75(7) . .

loop_
_geom_bond_atom_site_label_1
_geom_bond_atom_site_label_2
_geom_bond_distance
_geom_bond_site_symmetry_2
C1 N1 1.335(3) .
C1 C2 1.375(3) .
C1 H1 0.9300 .
C2 C3 1.403(3) .
C2 H2 0.9300 .
C3 C4 1.385(3) .
C3 C6 1.482(3) .
C4 C5 1.366(3) .
C4 H4 0.9300 .
C5 N1 1.339(3) .
C5 H5 0.9300 .
C6 C7 1.376(3) .
C6 C11 1.394(3) .
C7 C8 1.386(3) .
C7 H7 0.9300 .
C8 C9 1.396(3) .
C8 H8 0.9300 .
C9 C10 1.384(4) .
C9 N2 1.400(3) .
C10 C11 1.374(3) .
C10 H10 0.9300 .
C11 H11 0.9300 .
C12 N2 1.387(3) .
C12 C13 1.389(3) .
C12 C17 1.391(4) .
C13 C14 1.379(3) .
C13 H13 0.9300 .
C14 C15 1.379(4) .
C14 H14 0.9300 .
C15 C16 1.397(3) .
C15 C18 1.484(3) .
C16 C17 1.387(3) .
C16 H16 0.9300 .
C17 H17 0.9300 .
C18 C22 1.377(3) .
C18 C19 1.387(3) .
C19 C20 1.373(3) .
C19 H19 0.9300 .
C20 N3 1.325(3) .
C20 H20 0.9300 .
C21 N3 1.341(3) .
C21 C22 1.370(3) .
C21 H21 0.9300 .
C22 H22 0.9300 .
C23 O1 1.235(3) .
C23 O2 1.290(3) .
C23 C25 1.483(4) .
C23 Zn1 2.597(3) .
C24 C28 1.358(4) 2_565
C24 C25 1.415(4) .
C24 H24 0.9300 .
C25 C26 1.375(3) .
C26 C27 1.414(4) .
C26 H26 0.9300 .
C27 C28 1.410(3) .
C27 C27 1.422(5) 2_565
C28 C24 1.358(4) 2_565
C28 H28 0.9300 .
C29 O4 1.215(4) .
C29 O3 1.248(4) .
C29 H3 1.00(4) .
N1 Zn1 2.022(2) .
N2 H2A 0.81(3) .
N3 Zn1 2.0544(18) 1_566
O1 Zn1 2.548(2) .
O2 Zn1 1.9903(18) .
O3 Zn1 1.9504(19) .
Zn1 N3 2.0544(18) 1_544

loop_
_platon_squeeze_void_nr
_platon_squeeze_void_average_x
_platon_squeeze_void_average_y
_platon_squeeze_void_average_z
_platon_squeeze_void_volume
_platon_squeeze_void_count_electrons
1 0.000 0.500 0.500 163.1 40.4
